data_7213429
loop_
_publ_author_name
'Cheng, Ying'
'Jiao, Peng'
'Williams, David J.'
'Cohn, Otto-Meth'

_publ_section_title
;
 Unexpected products from the formylation of N,N-dimethylanilines with
 2-formamidopyridine in POCl3
;
_journal_issue 1
_journal_name_full 'Journal of the Chemical Society, Perkin Transactions 1'
_journal_page_first 44
_journal_paper_doi 10.1039/b006148o
_journal_year 2001
_chemical_formula_sum 'C22 H22 Cl2 N4 O'
_chemical_formula_weight 429.34
_chemical_name_systematic
; 
 ? 
;
_space_group_IT_number 14
_symmetry_cell_setting monoclinic
_symmetry_space_group_name_Hall '-P 2ybc'
_symmetry_space_group_name_H-M 'P 1 21/c 1'
_atom_sites_solution_hydrogens geom
_atom_sites_solution_primary direct
_atom_sites_solution_secondary difmap
_audit_creation_method SHELXL
_cell_angle_alpha 90.00
_cell_angle_beta 105.90(2)
_cell_angle_gamma 90.00
_cell_formula_units_Z 4
_cell_length_a 9.667(3)
_cell_length_b 14.060(2)
_cell_length_c 17.366(3)
_cell_measurement_reflns_used 24
_cell_measurement_temperature 293(2)
_cell_measurement_theta_max 26.03
_cell_measurement_theta_min 6.26
_cell_volume 2270.0(9)
_computing_cell_refinement 'Siemens XSCANS'
_computing_data_collection 'Siemens XSCANS'
_computing_data_reduction 'Siemens SHELXTL'
_computing_molecular_graphics 'Siemens SHELXTL'
_computing_publication_material 'Siemens SHELXTL'
_computing_structure_refinement 'SHELXL-93 (Sheldrick, 1993)'
_computing_structure_solution 'SHELXS-86 (Sheldrick, 1990)'
_diffrn_ambient_temperature 293(2)
_diffrn_measurement_device 'Siemens P4'
_diffrn_measurement_method '\w scans'
_diffrn_radiation_monochromator graphite
_diffrn_radiation_source 'fine-focus sealed tube'
_diffrn_radiation_type CuK\a
_diffrn_radiation_wavelength 1.54178
_diffrn_reflns_av_R_equivalents 0.0242
_diffrn_reflns_av_sigmaI/netI 0.0325
_diffrn_reflns_limit_h_max 11
_diffrn_reflns_limit_h_min -11
_diffrn_reflns_limit_k_max 16
_diffrn_reflns_limit_k_min -14
_diffrn_reflns_limit_l_max 19
_diffrn_reflns_limit_l_min -9
_diffrn_reflns_number 3787
_diffrn_reflns_theta_max 61.98
_diffrn_reflns_theta_min 4.11
_diffrn_standards_interval_count 97
_diffrn_standards_number 3
_exptl_absorpt_coefficient_mu 2.726
_exptl_absorpt_correction_T_max 0.6303
_exptl_absorpt_correction_T_min 0.4277
_exptl_absorpt_correction_type empirical
_exptl_crystal_colour Colourless
_exptl_crystal_density_diffrn 1.256
_exptl_crystal_description blocks
_exptl_crystal_F_000 896
_exptl_crystal_size_max .33
_exptl_crystal_size_mid .30
_exptl_crystal_size_min .17
_refine_diff_density_max 0.377
_refine_diff_density_min -0.452
_refine_diff_density_rms 0.046
_refine_ls_extinction_coef 0.0013(3)
_refine_ls_extinction_expression Fc^*^=kFc[1+0.001xFc^2^\l^3^/sin(2\q)]^-1/4^
_refine_ls_extinction_method SHELXL
_refine_ls_goodness_of_fit_all 1.051
_refine_ls_goodness_of_fit_obs 1.096
_refine_ls_matrix_type full
_refine_ls_number_parameters 270
_refine_ls_number_reflns 3330
_refine_ls_number_restraints 1
_refine_ls_restrained_S_all 1.106
_refine_ls_restrained_S_obs 1.095
_refine_ls_R_factor_all 0.0743
_refine_ls_R_factor_obs 0.0579
_refine_ls_shift/esd_max -0.015
_refine_ls_shift/esd_mean 0.000
_refine_ls_structure_factor_coef Fsqd
_refine_ls_weighting_details 'w=1/[\s^2^(Fo^2^)+(0.0801P)^2^+0.9842P] where P=(Fo^2^+2Fc^2^)/3'
_refine_ls_weighting_scheme calc
_refine_ls_wR_factor_all 0.1738
_refine_ls_wR_factor_obs 0.1508
_reflns_number_observed 2771
_reflns_number_total 3555
_reflns_observed_criterion >2sigma(I)
_cod_data_source_file b006148osup1.cif
_cod_data_source_block omc0002
_cod_depositor_comments
;
The following automatic conversions were performed:

'_symmetry_cell_setting' value 'Monoclinic' changed to 'monoclinic'
according to /home/saulius/struct/CIF-dictionaries/cif_core.dic
dictionary named 'cif_core.dic' version 2.4.2 from 2011-04-26.

Automatic conversion script
Id: cif_fix_values 1891 2012-01-12 08:04:46Z andrius 

The following automatic conversions were performed:

'_refine_ls_weighting_scheme' value 'calc
w=1/[\s^2^(Fo^2^)+(0.0801P)^2^+0.9842P] where P=(Fo^2^+2Fc^2^)/3' was
changed to 'calc'. New tag '_refine_ls_weighting_details' was
created. The value of the new tag was set to
'w=1/[\s^2^(Fo^2^)+(0.0801P)^2^+0.9842P] where P=(Fo^2^+2Fc^2^)/3'.

Automatic conversion script
Id: cif_fix_values 3143 2015-03-26 13:38:13Z robertas 
;
_cod_original_cell_volume 2270.0(8)
_cod_original_sg_symbol_H-M P2(1)/c
_cod_database_code 7213429

loop_
_symmetry_equiv_pos_as_xyz
'x, y, z'
'-x, y+1/2, -z+1/2'
'-x, -y, -z'
'x, -y-1/2, z-1/2'

loop_
_atom_site_aniso_label
_atom_site_aniso_U_11
_atom_site_aniso_U_22
_atom_site_aniso_U_33
_atom_site_aniso_U_23
_atom_site_aniso_U_13
_atom_site_aniso_U_12
Cl1 0.1255(10) 0.1346(11) 0.1262(10) -0.0007(8) 0.0823(9) 0.0318(8)
Cl2 0.0939(7) 0.0800(6) 0.0741(6) 0.0183(5) 0.0082(5) 0.0330(5)
C1 0.0505(15) 0.057(2) 0.0446(14) 0.0113(12) 0.0144(12) 0.0002(13)
C2 0.057(2) 0.071(2) 0.050(2) 0.0107(15) 0.0090(13) -0.0111(15)
N2 0.085(2) 0.065(2) 0.070(2) -0.0043(14) 0.013(2) -0.015(2)
C3 0.065(2) 0.103(3) 0.077(2) 0.011(2) 0.016(2) -0.026(2)
C4 0.057(2) 0.130(4) 0.081(3) 0.018(3) 0.030(2) -0.005(2)
C5 0.067(2) 0.093(3) 0.069(2) 0.015(2) 0.034(2) 0.012(2)
C6 0.0503(15) 0.0462(14) 0.0423(14) 0.0048(11) 0.0136(11) -0.0001(12)
C6 0.063(2) 0.066(2) 0.059(2) 0.0084(15) 0.0265(15) 0.0018(15)
C8 0.0511(14) 0.0439(13) 0.0415(14) 0.0025(11) 0.0132(11) -0.0020(11)
C9 0.0519(15) 0.050(2) 0.0453(14) -0.0007(12) 0.0124(12) 0.0018(12)
C10 0.073(2) 0.069(2) 0.045(2) -0.0016(14) 0.0191(14) 0.005(2)
C11 0.077(2) 0.070(2) 0.0414(15) 0.0066(14) 0.0094(14) 0.006(2)
C12 0.061(2) 0.053(2) 0.050(2) 0.0076(13) 0.0059(13) 0.0048(14)
C13 0.056(2) 0.052(2) 0.0464(15) 0.0020(12) 0.0132(12) 0.0050(13)
N14 0.0542(14) 0.0574(15) 0.0453(13) 0.0027(11) 0.0108(10) -0.0035(11)
C15 0.0479(15) 0.083(2) 0.0417(15) 0.0018(14) 0.0168(12) -0.0010(15)
N16 0.087(2) 0.089(2) 0.0466(14) 0.0075(14) 0.0143(14) 0.026(2)
C17 0.109(3) 0.124(4) 0.059(2) 0.017(2) 0.020(2) 0.052(3)
C18 0.078(3) 0.173(6) 0.051(2) 0.002(3) 0.000(2) 0.021(3)
C19 0.081(3) 0.156(5) 0.063(2) -0.002(3) 0.003(2) -0.022(3)
C20 0.078(2) 0.100(3) 0.058(2) 0.001(2) 0.010(2) -0.026(2)
C21 0.180(6) 0.071(3) 0.123(4) 0.018(3) 0.057(4) 0.023(3)
C22 0.137(5) 0.190(8) 0.150(6) -0.092(6) 0.023(5) -0.052(5)
N23 0.0623(15) 0.0537(14) 0.0568(14) -0.0034(12) 0.0171(12) 0.0098(12)
C23 0.058(2) 0.086(2) 0.071(2) -0.001(2) 0.015(2) 0.018(2)
C24 0.089(3) 0.060(2) 0.079(2) -0.001(2) 0.019(2) 0.008(2)
O24 0.120(2) 0.061(2) 0.119(2) -0.002(2) 0.033(2) 0.024(2)

loop_
_atom_site_label
_atom_site_type_symbol
_atom_site_fract_x
_atom_site_fract_y
_atom_site_fract_z
_atom_site_U_iso_or_equiv
_atom_site_thermal_displace_type
_atom_site_occupancy
_atom_site_calc_flag
_atom_site_refinement_flags
Cl1 Cl 0.5861(2) 0.88674(12) 0.46256(9) 0.1193(5) Uani 1 d .
Cl2 Cl 0.63058(12) 0.97268(8) 0.08582(6) 0.0856(4) Uani 1 d .
C1 C 0.8009(3) 0.7345(2) 0.3380(2) 0.0505(7) Uani 1 d .
C2 C 0.7171(3) 0.6520(3) 0.3176(2) 0.0606(8) Uani 1 d .
N2 N 0.7655(4) 0.5789(2) 0.2737(2) 0.0751(8) Uani 1 d .
C3 C 0.5909(4) 0.6446(3) 0.3421(2) 0.0825(12) Uani 1 d .
H3A H 0.5340(4) 0.5904(3) 0.3288(2) 0.099 Uiso 1 calc R
C4 C 0.5491(4) 0.7161(4) 0.3857(3) 0.0870(13) Uani 1 d .
H4A H 0.4648(4) 0.7102(4) 0.4012(3) 0.104 Uiso 1 calc R
C5 C 0.6335(4) 0.7959(3) 0.4058(2) 0.0733(10) Uani 1 d .
C6 C 0.9337(3) 0.7478(2) 0.3079(2) 0.0461(6) Uani 1 d .
H6A H 0.9823(3) 0.6861(2) 0.3109(2) 0.055 Uiso 1 calc R
C6 C 0.7583(4) 0.8052(3) 0.3825(2) 0.0605(8) Uani 1 d .
H6B H 0.8146(4) 0.8594(3) 0.3968(2) 0.073 Uiso 1 calc R
C8 C 0.8938(3) 0.7810(2) 0.2207(2) 0.0454(6) Uani 1 d .
C9 C 0.9601(3) 0.7426(2) 0.1660(2) 0.0494(6) Uani 1 d .
C10 C 0.9289(4) 0.7778(2) 0.0878(2) 0.0615(8) Uani 1 d .
H10A H 0.9761(4) 0.7531(2) 0.0522(2) 0.074 Uiso 1 calc R
C11 C 0.8284(4) 0.8487(3) 0.0633(2) 0.0641(8) Uani 1 d .
H11A H 0.8067(4) 0.8719(3) 0.0112(2) 0.077 Uiso 1 calc R
C12 C 0.7607(3) 0.8848(2) 0.1167(2) 0.0568(7) Uani 1 d .
C13 C 0.7931(3) 0.8527(2) 0.1949(2) 0.0516(7) Uani 1 d .
H13A H 0.7473(3) 0.8794(2) 0.2303(2) 0.062 Uiso 1 calc R
N14 N 1.0367(3) 0.8163(2) 0.35509(14) 0.0529(6) Uani 1 d D
H14 H 1.0055(40) 0.8768(9) 0.3531(23) 0.073(11) Uiso 1 d D
C15 C 1.1298(3) 0.7918(3) 0.4278(2) 0.0567(8) Uani 1 d .
N16 N 1.1518(4) 0.6991(2) 0.4440(2) 0.0748(9) Uani 1 d .
C17 C 1.2510(5) 0.6774(4) 0.5136(2) 0.098(2) Uani 1 d .
H17A H 1.2691(5) 0.6135(4) 0.5262(2) 0.118 Uiso 1 calc R
C18 C 1.3260(5) 0.7437(5) 0.5663(2) 0.104(2) Uani 1 d .
H18A H 1.3953(5) 0.7251(5) 0.6124(2) 0.125 Uiso 1 calc R
C19 C 1.2970(5) 0.8379(5) 0.5498(3) 0.103(2) Uani 1 d .
H19A H 1.3438(5) 0.8842(5) 0.5858(3) 0.124 Uiso 1 calc R
C20 C 1.1991(4) 0.8638(3) 0.4803(2) 0.0803(11) Uani 1 d .
H20A H 1.1787(4) 0.9275(3) 0.4680(2) 0.096 Uiso 1 calc R
C21 C 0.8659(8) 0.5121(4) 0.3249(4) 0.122(2) Uani 1 d .
H21A H 0.9428(29) 0.5467(4) 0.3606(20) 0.182 Uiso 1 calc R
H21B H 0.9047(41) 0.4705(23) 0.2921(4) 0.182 Uiso 1 calc R
H21C H 0.8162(14) 0.4752(24) 0.3554(22) 0.182 Uiso 1 calc R
C22 C 0.6543(8) 0.5321(6) 0.2124(4) 0.162(3) Uani 1 d .
H22A H 0.5992(49) 0.5788(7) 0.1766(25) 0.243 Uiso 1 calc R
H22B H 0.5923(47) 0.4973(42) 0.2370(5) 0.243 Uiso 1 calc R
H22C H 0.6978(8) 0.4890(38) 0.1830(28) 0.243 Uiso 1 calc R
N23 N 1.0586(3) 0.6648(2) 0.1873(2) 0.0574(6) Uani 1 d .
C23 C 1.2026(4) 0.6777(3) 0.2414(2) 0.0721(9) Uani 1 d .
H23A H 1.2676(8) 0.6333(15) 0.2277(12) 0.108 Uiso 1 calc R
H23B H 1.1999(8) 0.6667(22) 0.2955(3) 0.108 Uiso 1 calc R
H23C H 1.2348(14) 0.7414(7) 0.2365(14) 0.108 Uiso 1 calc R
C24 C 1.0191(5) 0.5810(3) 0.1526(2) 0.0767(10) Uani 1 d .
H24A H 0.9279(5) 0.5768(3) 0.1170(2) 0.092 Uiso 1 calc R
O24 O 1.0927(4) 0.5095(2) 0.1637(2) 0.1001(10) Uani 1 d .

loop_
_atom_type_symbol
_atom_type_description
_atom_type_scat_dispersion_real
_atom_type_scat_dispersion_imag
_atom_type_scat_source
C C 0.0181 0.0091 'International Tables Vol C Tables 4.2.6.8 and 6.1.1.4'
H H 0.0000 0.0000 'International Tables Vol C Tables 4.2.6.8 and 6.1.1.4'
N N 0.0311 0.0180 'International Tables Vol C Tables 4.2.6.8 and 6.1.1.4'
O O 0.0492 0.0322 'International Tables Vol C Tables 4.2.6.8 and 6.1.1.4'
Cl Cl 0.3639 0.7018 'International Tables Vol C Tables 4.2.6.8 and 6.1.1.4'

loop_
_geom_angle_atom_site_label_1
_geom_angle_atom_site_label_2
_geom_angle_atom_site_label_3
_geom_angle
C6 C1 C2 119.6(3)
C6 C1 C6 120.6(3)
C2 C1 C6 119.8(3)
C3 C2 C1 118.3(4)
C3 C2 N2 123.1(3)
C1 C2 N2 118.5(3)
C2 N2 C22 115.6(4)
C2 N2 C21 113.4(3)
C22 N2 C21 112.9(5)
C4 C3 C2 121.4(4)
C5 C4 C3 119.4(3)
C4 C5 C6 120.5(4)
C4 C5 Cl1 120.7(3)
C6 C5 Cl1 118.8(3)
N14 C6 C1 113.4(2)
N14 C6 C8 107.5(2)
C1 C6 C8 111.6(2)
C5 C6 C1 120.8(4)
C13 C8 C9 118.3(2)
C13 C8 C6 120.4(2)
C9 C8 C6 121.2(2)
C8 C9 C10 120.6(3)
C8 C9 N23 121.2(2)
C10 C9 N23 118.2(3)
C11 C10 C9 120.2(3)
C12 C11 C10 119.2(3)
C11 C12 C13 121.5(3)
C11 C12 Cl2 119.6(2)
C13 C12 Cl2 119.0(3)
C12 C13 C8 120.3(3)
C15 N14 C6 121.4(3)
N16 C15 N14 117.5(3)
N16 C15 C20 123.1(3)
N14 C15 C20 119.4(3)
C15 N16 C17 116.1(4)
N16 C17 C18 124.0(5)
C17 C18 C19 118.6(4)
C20 C19 C18 119.8(5)
C19 C20 C15 118.4(5)
C24 N23 C9 118.2(3)
C24 N23 C23 120.3(3)
C9 N23 C23 121.4(3)
O24 C24 N23 125.3(4)

loop_
_geom_bond_atom_site_label_1
_geom_bond_atom_site_label_2
_geom_bond_distance
Cl1 C5 1.749(4)
Cl2 C12 1.740(3)
C1 C6 1.389(5)
C1 C2 1.404(4)
C1 C6 1.524(4)
C2 C3 1.403(5)
C2 N2 1.431(5)
N2 C22 1.447(6)
N2 C21 1.464(6)
C3 C4 1.383(7)
C4 C5 1.376(6)
C5 C6 1.379(5)
C6 N14 1.463(4)
C6 C8 1.531(4)
C8 C13 1.388(4)
C8 C9 1.393(4)
C9 C10 1.398(4)
C9 N23 1.431(4)
C10 C11 1.376(5)
C11 C12 1.370(5)
C12 C13 1.383(4)
N14 C15 1.378(4)
C15 N16 1.339(5)
C15 C20 1.404(5)
N16 C17 1.355(5)
C17 C18 1.367(8)
C18 C19 1.369(8)
C19 C20 1.363(6)
N23 C24 1.331(5)
N23 C23 1.461(4)
C24 O24 1.216(5)
